data_7135010
loop_
_publ_author_name
'Chen, Chen'
'Wang, Zi-Yi'
'Zhang, Xiao-Xu'
'Wang, Kui'
'Zhu, Bolin'

_publ_section_title
;
 Pd-catalyzed electrophilic cross-coupling of pyridylphosphonium salts
 with arylthianthrenium salts to access C4-arylated pyridines.
;
_journal_issue 88
_journal_name_full 'Chemical communications (Cambridge, England)'
_journal_page_first 17185
_journal_page_last 17188
_journal_paper_doi 10.1039/d5cc05044h
_journal_volume 61
_journal_year 2025
_chemical_formula_moiety 'C18 H15 Br N O, I'
_chemical_formula_sum 'C18 H15 Br I N O'
_chemical_formula_weight 468.12
_space_group_crystal_system triclinic
_space_group_IT_number 2
_space_group_name_Hall '-P 1'
_space_group_name_H-M_alt 'P -1'
_atom_sites_solution_hydrogens geom
_atom_sites_solution_primary dual
_audit_creation_date 2024-12-25
_audit_creation_method
;
Olex2 1.5
(compiled 2024.02.16 svn.r378c4104 for OlexSys, GUI svn.r6928)
;
_audit_update_record
;
2024-12-30 deposited with the CCDC.	2025-09-25 downloaded from the CCDC.
;
_cell_angle_alpha 98.770(7)
_cell_angle_beta 99.305(6)
_cell_angle_gamma 90.041(5)
_cell_formula_units_Z 2
_cell_length_a 6.3543(3)
_cell_length_b 8.4335(6)
_cell_length_c 16.8759(16)
_cell_measurement_reflns_used 2787
_cell_measurement_temperature 293(2)
_cell_measurement_theta_max 25.3490
_cell_measurement_theta_min 2.4600
_cell_volume 881.73(11)
_computing_cell_refinement 'CrysAlisPro 1.171.43.129a (Rigaku OD, 2024)'
_computing_data_collection 'CrysAlisPro 1.171.43.129a (Rigaku OD, 2024)'
_computing_data_reduction 'CrysAlisPro 1.171.43.129a (Rigaku OD, 2024)'
_computing_molecular_graphics 'Olex2 1.5 (Dolomanov et al., 2009)'
_computing_publication_material 'Olex2 1.5 (Dolomanov et al., 2009)'
_computing_structure_refinement 'SHELXL 2019/2 (Sheldrick, 2015)'
_computing_structure_solution 'ShelXT (Sheldrick, 2015)'
_diffrn_ambient_temperature 293(2)
_diffrn_detector 'CCD plate'
_diffrn_detector_area_resol_mean 5.2740
_diffrn_detector_type AtlasS2
_diffrn_measured_fraction_theta_full 0.995
_diffrn_measured_fraction_theta_max 0.995
_diffrn_measurement_details
;
List of Runs (angles in degrees, time in seconds):

  # Type    Start    End  Width  t~exp~   \w     \q     \k     \f   Frames
#--------------------------------------------------------------------------
  1  \w    -20.00   9.00   1.00    5.91    --  -10.61 -77.00-180.00   29
  2  \w    -42.00  44.00   1.00    5.91    --   11.47 -77.00 -30.00   86
  3  \w     -7.00  82.00   1.00    5.91    --   11.47  38.00-120.00   89
  4  \w    -17.00  85.00   1.00    5.91    --   11.47  57.00 120.00  102
;
_diffrn_measurement_device 'four-circle diffractometer'
_diffrn_measurement_device_type 'SuperNova, Dual, Cu at home/near, AtlasS2'
_diffrn_measurement_method '\w scans'
_diffrn_orient_matrix_type 'CrysAlisPro convention (1999,Acta A55,543-557)'
_diffrn_orient_matrix_UB_11 -0.0572533000
_diffrn_orient_matrix_UB_12 0.0426256000
_diffrn_orient_matrix_UB_13 0.0288743000
_diffrn_orient_matrix_UB_21 -0.0563259000
_diffrn_orient_matrix_UB_22 -0.0717206000
_diffrn_orient_matrix_UB_23 0.0017054000
_diffrn_orient_matrix_UB_31 0.0797046000
_diffrn_orient_matrix_UB_32 -0.0169249000
_diffrn_orient_matrix_UB_33 0.0319632000
_diffrn_radiation_monochromator mirror
_diffrn_radiation_probe x-ray
_diffrn_radiation_type 'Mo K\a'
_diffrn_radiation_wavelength 0.71073
_diffrn_reflns_av_R_equivalents 0.0416
_diffrn_reflns_av_unetI/netI 0.0567
_diffrn_reflns_Laue_measured_fraction_full 0.995
_diffrn_reflns_Laue_measured_fraction_max 0.995
_diffrn_reflns_limit_h_max 6
_diffrn_reflns_limit_h_min -7
_diffrn_reflns_limit_k_max 10
_diffrn_reflns_limit_k_min -8
_diffrn_reflns_limit_l_max 20
_diffrn_reflns_limit_l_min -20
_diffrn_reflns_number 6431
_diffrn_reflns_point_group_measured_fraction_full 0.995
_diffrn_reflns_point_group_measured_fraction_max 0.995
_diffrn_reflns_theta_full 25.006
_diffrn_reflns_theta_max 25.006
_diffrn_reflns_theta_min 2.444
_diffrn_source 'micro-focus sealed X-ray tube'
_diffrn_source_type 'SuperNova (Mo) X-ray Source'
_exptl_absorpt_coefficient_mu 4.083
_exptl_absorpt_correction_T_max 1.00000
_exptl_absorpt_correction_T_min 0.21337
_exptl_absorpt_correction_type multi-scan
_exptl_absorpt_process_details
;
CrysAlisPro 1.171.43.129a (Rigaku Oxford Diffraction, 2024)
Empirical absorption correction using spherical harmonics,
implemented in SCALE3 ABSPACK scaling algorithm.
;
_exptl_crystal_colour colourless
_exptl_crystal_colour_primary colourless
_exptl_crystal_density_diffrn 1.763
_exptl_crystal_description block
_exptl_crystal_F_000 452
_exptl_crystal_size_max 0.24
_exptl_crystal_size_mid 0.2
_exptl_crystal_size_min 0.12
_refine_diff_density_max 0.976
_refine_diff_density_min -0.715
_refine_diff_density_rms 0.103
_refine_ls_extinction_method none
_refine_ls_goodness_of_fit_ref 1.042
_refine_ls_hydrogen_treatment constr
_refine_ls_matrix_type full
_refine_ls_number_parameters 200
_refine_ls_number_reflns 3097
_refine_ls_number_restraints 0
_refine_ls_restrained_S_all 1.042
_refine_ls_R_factor_all 0.0604
_refine_ls_R_factor_gt 0.0425
_refine_ls_shift/su_max 0.001
_refine_ls_shift/su_mean 0.000
_refine_ls_structure_factor_coef Fsqd
_refine_ls_weighting_details 'w=1/[\s^2^(Fo^2^)+(0.0434P)^2^+0.1540P] where P=(Fo^2^+2Fc^2^)/3'
_refine_ls_weighting_scheme calc
_refine_ls_wR_factor_gt 0.0914
_refine_ls_wR_factor_ref 0.1029
_reflns_Friedel_coverage 0.000
_reflns_number_gt 2484
_reflns_number_total 3097
_reflns_threshold_expression 'I > 2\s(I)'
_cod_data_source_file d5cc05044h2.cif
_cod_data_source_block a241226a_auto
_cod_depositor_comments 'Adding full bibliography for 7135010.cif.'
_cod_original_cell_volume 881.73(12)
_cod_database_code 7135010
_shelx_shelxl_version_number 2019/2
_shelx_space_group_comment
;
The symmetry employed for this shelxl refinement is uniquely defined
by the following loop, which should always be used as a source of
symmetry information in preference to the above space-group names.
They are only intended as comments.
;
_olex2_refinement_description
;
1. Fixed Uiso
 At 1.2 times of:
  All C(H) groups
 At 1.5 times of:
  All C(H,H,H) groups
2.a Aromatic/amide H refined with riding coordinates:
 C2(H2), C3(H3), C4(H4), C5(H5), C8(H8), C9(H9), C11(H11), C12(H12), C14(H14),
 C15(H15), C17(H17), C18(H18)
2.b Idealised Me refined as rotating group:
 C6(H6A,H6B,H6C)
;
_olex2_submission_special_instructions 'No special instructions were received'
_oxdiff_exptl_absorpt_empirical_details
;
Empirical correction (ABSPACK) includes:
- Absorption correction using spherical harmonics
- Frame scaling
;
_oxdiff_exptl_absorpt_empirical_full_max 3.052
_oxdiff_exptl_absorpt_empirical_full_min 0.567

loop_
_space_group_symop_operation_xyz
'x, y, z'
'-x, -y, -z'

loop_
_atom_site_label
_atom_site_type_symbol
_atom_site_fract_x
_atom_site_fract_y
_atom_site_fract_z
_atom_site_U_iso_or_equiv
_atom_site_adp_type
_atom_site_occupancy
_atom_site_site_symmetry_order
_atom_site_calc_flag
_atom_site_refinement_flags_posn
_atom_site_refinement_flags_adp
_atom_site_refinement_flags_occupancy
_atom_site_disorder_assembly
_atom_site_disorder_group
Br1 Br 1.43886(13) 0.84732(10) 0.30940(4) 0.0899(3) Uani 1 1 d . . . . .
O1 O 1.4273(6) 0.6410(6) 0.6341(3) 0.0880(15) Uani 1 1 d . . . . .
N1 N 0.4362(6) 0.7235(6) 0.9124(3) 0.0534(11) Uani 1 1 d . . . . .
C1 C 0.7605(7) 0.7001(6) 0.8205(3) 0.0452(12) Uani 1 1 d . . . . .
C2 C 0.6754(8) 0.8463(7) 0.8458(4) 0.0623(15) Uani 1 1 d . . . . .
H2 H 0.728318 0.939518 0.832044 0.075 Uiso 1 1 calc R U . . .
C3 C 0.5145(8) 0.8550(8) 0.8907(4) 0.0632(15) Uani 1 1 d . . . . .
H3 H 0.458029 0.954288 0.906690 0.076 Uiso 1 1 calc R U . . .
C4 C 0.5207(9) 0.5811(8) 0.8910(4) 0.0733(18) Uani 1 1 d . . . . .
H4 H 0.469587 0.490172 0.907521 0.088 Uiso 1 1 calc R U . . .
C5 C 0.6805(9) 0.5671(7) 0.8456(4) 0.0677(16) Uani 1 1 d . . . . .
H5 H 0.736386 0.466874 0.831263 0.081 Uiso 1 1 calc R U . . .
C6 C 0.2668(8) 0.7387(8) 0.9641(4) 0.0719(18) Uani 1 1 d . . . . .
H6A H 0.331135 0.759818 1.020267 0.108 Uiso 1 1 calc R U . . .
H6B H 0.183406 0.640586 0.954059 0.108 Uiso 1 1 calc R U . . .
H6C H 0.176274 0.825485 0.951273 0.108 Uiso 1 1 calc R U . . .
C7 C 0.9303(7) 0.6860(6) 0.7689(3) 0.0472(12) Uani 1 1 d . . . . .
C8 C 1.0002(8) 0.8165(7) 0.7397(4) 0.0646(16) Uani 1 1 d . . . . .
H8 H 0.937947 0.915255 0.751442 0.078 Uiso 1 1 calc R U . . .
C9 C 1.1614(8) 0.8038(8) 0.6931(4) 0.0739(19) Uani 1 1 d . . . . .
H9 H 1.207354 0.893000 0.673670 0.089 Uiso 1 1 calc R U . . .
C10 C 1.2529(8) 0.6574(9) 0.6760(3) 0.0656(17) Uani 1 1 d . . . . .
C11 C 1.1880(10) 0.5273(9) 0.7040(4) 0.0759(18) Uani 1 1 d . . . . .
H11 H 1.251172 0.428950 0.692056 0.091 Uiso 1 1 calc R U . . .
C12 C 1.0280(10) 0.5411(8) 0.7502(4) 0.0729(17) Uani 1 1 d . . . . .
H12 H 0.983950 0.451005 0.769411 0.087 Uiso 1 1 calc R U . . .
C13 C 1.4166(8) 0.6962(8) 0.5606(4) 0.0676(17) Uani 1 1 d . . . . .
C14 C 1.6060(8) 0.7465(9) 0.5421(4) 0.077(2) Uani 1 1 d . . . . .
H14 H 1.730752 0.749162 0.579766 0.092 Uiso 1 1 calc R U . . .
C15 C 1.6100(9) 0.7929(8) 0.4677(4) 0.0752(19) Uani 1 1 d . . . . .
H15 H 1.738320 0.826160 0.454904 0.090 Uiso 1 1 calc R U . . .
C16 C 1.4291(9) 0.7905(7) 0.4131(3) 0.0639(15) Uani 1 1 d . . . . .
C17 C 1.2397(9) 0.7440(9) 0.4323(4) 0.082(2) Uani 1 1 d . . . . .
H17 H 1.114321 0.745149 0.395358 0.098 Uiso 1 1 calc R U . . .
C18 C 1.2342(9) 0.6963(9) 0.5052(4) 0.086(2) Uani 1 1 d . . . . .
H18 H 1.105207 0.663477 0.517534 0.103 Uiso 1 1 calc R U . . .
I1 I -0.14315(5) 0.78164(4) 1.10302(2) 0.05943(17) Uani 1 1 d . . . . .

loop_
_atom_site_aniso_label
_atom_site_aniso_U_11
_atom_site_aniso_U_22
_atom_site_aniso_U_33
_atom_site_aniso_U_23
_atom_site_aniso_U_13
_atom_site_aniso_U_12
Br1 0.1183(6) 0.0790(6) 0.0759(5) 0.0164(4) 0.0218(4) 0.0167(4)
O1 0.052(2) 0.140(5) 0.079(3) 0.032(3) 0.019(2) 0.029(2)
N1 0.040(2) 0.061(3) 0.057(3) 0.007(2) 0.0042(19) 0.000(2)
C1 0.039(2) 0.045(3) 0.045(3) 0.002(2) -0.007(2) -0.004(2)
C2 0.068(3) 0.050(4) 0.078(4) 0.023(3) 0.023(3) 0.017(3)
C3 0.061(3) 0.056(4) 0.077(4) 0.014(3) 0.017(3) 0.025(3)
C4 0.072(4) 0.050(4) 0.098(5) 0.003(3) 0.022(3) -0.016(3)
C5 0.070(3) 0.041(4) 0.095(5) -0.002(3) 0.033(3) -0.003(3)
C6 0.045(3) 0.097(5) 0.073(4) 0.011(4) 0.012(3) -0.001(3)
C7 0.041(2) 0.048(3) 0.049(3) 0.004(2) 0.000(2) 0.002(2)
C8 0.052(3) 0.050(4) 0.093(5) 0.007(3) 0.019(3) 0.001(3)
C9 0.058(4) 0.074(5) 0.095(5) 0.020(4) 0.021(3) -0.001(3)
C10 0.040(3) 0.098(6) 0.058(4) 0.014(4) 0.002(2) 0.005(3)
C11 0.078(4) 0.082(5) 0.072(4) 0.006(4) 0.030(3) 0.029(4)
C12 0.090(4) 0.061(4) 0.074(4) 0.019(3) 0.027(3) 0.021(3)
C13 0.049(3) 0.086(5) 0.067(4) 0.006(3) 0.012(3) 0.012(3)
C14 0.039(3) 0.115(6) 0.068(4) -0.008(4) 0.005(3) 0.005(3)
C15 0.052(3) 0.100(6) 0.070(4) -0.003(4) 0.016(3) -0.003(3)
C16 0.067(4) 0.063(4) 0.058(4) -0.004(3) 0.010(3) 0.009(3)
C17 0.057(4) 0.118(6) 0.065(4) 0.012(4) -0.004(3) 0.002(3)
C18 0.051(3) 0.114(6) 0.092(5) 0.019(5) 0.004(3) -0.008(3)
I1 0.0542(2) 0.0459(3) 0.0780(3) 0.01145(19) 0.00855(17) 0.00139(16)

loop_
_atom_type_symbol
_atom_type_description
_atom_type_scat_dispersion_real
_atom_type_scat_dispersion_imag
_atom_type_scat_source
C C 0.0033 0.0016 'International Tables Vol C Tables 4.2.6.8 and 6.1.1.4'
H H 0.0000 0.0000 'International Tables Vol C Tables 4.2.6.8 and 6.1.1.4'
Br Br -0.2901 2.4595 'International Tables Vol C Tables 4.2.6.8 and 6.1.1.4'
I I -0.4742 1.8119 'International Tables Vol C Tables 4.2.6.8 and 6.1.1.4'
N N 0.0061 0.0033 'International Tables Vol C Tables 4.2.6.8 and 6.1.1.4'
O O 0.0106 0.0060 'International Tables Vol C Tables 4.2.6.8 and 6.1.1.4'

loop_
_geom_angle_atom_site_label_1
_geom_angle_atom_site_label_2
_geom_angle_atom_site_label_3
_geom_angle
_geom_angle_site_symmetry_1
_geom_angle_site_symmetry_3
_geom_angle_publ_flag
C13 O1 C10 120.2(4) . . ?
C3 N1 C4 119.4(5) . . ?
C3 N1 C6 119.7(5) . . ?
C4 N1 C6 120.8(5) . . ?
C2 C1 C7 121.8(5) . . ?
C5 C1 C2 116.8(5) . . ?
C5 C1 C7 121.4(5) . . ?
C1 C2 H2 119.7 . . ?
C3 C2 C1 120.5(6) . . ?
C3 C2 H2 119.7 . . ?
N1 C3 C2 121.3(5) . . ?
N1 C3 H3 119.3 . . ?
C2 C3 H3 119.3 . . ?
N1 C4 H4 119.5 . . ?
N1 C4 C5 121.1(6) . . ?
C5 C4 H4 119.5 . . ?
C1 C5 H5 119.6 . . ?
C4 C5 C1 120.8(6) . . ?
C4 C5 H5 119.6 . . ?
N1 C6 H6A 109.5 . . ?
N1 C6 H6B 109.5 . . ?
N1 C6 H6C 109.5 . . ?
H6A C6 H6B 109.5 . . ?
H6A C6 H6C 109.5 . . ?
H6B C6 H6C 109.5 . . ?
C8 C7 C1 121.4(5) . . ?
C8 C7 C12 117.5(5) . . ?
C12 C7 C1 121.1(5) . . ?
C7 C8 H8 119.4 . . ?
C7 C8 C9 121.2(6) . . ?
C9 C8 H8 119.4 . . ?
C8 C9 H9 120.5 . . ?
C10 C9 C8 119.1(6) . . ?
C10 C9 H9 120.5 . . ?
C9 C10 O1 121.2(6) . . ?
C11 C10 O1 117.7(6) . . ?
C11 C10 C9 121.0(6) . . ?
C10 C11 H11 120.3 . . ?
C10 C11 C12 119.5(6) . . ?
C12 C11 H11 120.3 . . ?
C7 C12 H12 119.2 . . ?
C11 C12 C7 121.6(6) . . ?
C11 C12 H12 119.2 . . ?
C14 C13 O1 116.3(5) . . ?
C18 C13 O1 124.3(6) . . ?
C18 C13 C14 119.3(6) . . ?
C13 C14 H14 120.2 . . ?
C13 C14 C15 119.6(5) . . ?
C15 C14 H14 120.2 . . ?
C14 C15 H15 119.8 . . ?
C16 C15 C14 120.5(6) . . ?
C16 C15 H15 119.8 . . ?
C15 C16 Br1 120.0(5) . . ?
C15 C16 C17 119.8(6) . . ?
C17 C16 Br1 120.2(4) . . ?
C16 C17 H17 119.9 . . ?
C18 C17 C16 120.2(5) . . ?
C18 C17 H17 119.9 . . ?
C13 C18 H18 119.7 . . ?
C17 C18 C13 120.6(6) . . ?
C17 C18 H18 119.7 . . ?

loop_
_geom_bond_atom_site_label_1
_geom_bond_atom_site_label_2
_geom_bond_distance
_geom_bond_site_symmetry_2
_geom_bond_publ_flag
Br1 C16 1.893(6) . ?
O1 C10 1.403(7) . ?
O1 C13 1.383(7) . ?
N1 C3 1.338(7) . ?
N1 C4 1.339(7) . ?
N1 C6 1.486(7) . ?
C1 C2 1.382(7) . ?
C1 C5 1.382(8) . ?
C1 C7 1.486(7) . ?
C2 H2 0.9300 . ?
C2 C3 1.364(8) . ?
C3 H3 0.9300 . ?
C4 H4 0.9300 . ?
C4 C5 1.363(8) . ?
C5 H5 0.9300 . ?
C6 H6A 0.9600 . ?
C6 H6B 0.9600 . ?
C6 H6C 0.9600 . ?
C7 C8 1.373(8) . ?
C7 C12 1.388(8) . ?
C8 H8 0.9300 . ?
C8 C9 1.383(8) . ?
C9 H9 0.9300 . ?
C9 C10 1.376(8) . ?
C10 C11 1.348(9) . ?
C11 H11 0.9300 . ?
C11 C12 1.373(8) . ?
C12 H12 0.9300 . ?
C13 C14 1.373(8) . ?
C13 C18 1.367(8) . ?
C14 H14 0.9300 . ?
C14 C15 1.376(9) . ?
C15 H15 0.9300 . ?
C15 C16 1.351(7) . ?
C16 C17 1.369(8) . ?
C17 H17 0.9300 . ?
C17 C18 1.356(9) . ?
C18 H18 0.9300 . ?

loop_
_geom_torsion_atom_site_label_1
_geom_torsion_atom_site_label_2
_geom_torsion_atom_site_label_3
_geom_torsion_atom_site_label_4
_geom_torsion
_geom_torsion_site_symmetry_1
_geom_torsion_site_symmetry_2
_geom_torsion_site_symmetry_3
_geom_torsion_site_symmetry_4
_geom_torsion_publ_flag
Br1 C16 C17 C18 177.0(6) . . . . ?
O1 C10 C11 C12 175.4(5) . . . . ?
O1 C13 C14 C15 175.7(6) . . . . ?
O1 C13 C18 C17 -176.2(7) . . . . ?
N1 C4 C5 C1 0.3(9) . . . . ?
C1 C2 C3 N1 0.8(8) . . . . ?
C1 C7 C8 C9 178.6(5) . . . . ?
C1 C7 C12 C11 -178.6(5) . . . . ?
C2 C1 C5 C4 1.9(8) . . . . ?
C2 C1 C7 C8 -4.3(7) . . . . ?
C2 C1 C7 C12 174.0(5) . . . . ?
C3 N1 C4 C5 -2.1(8) . . . . ?
C4 N1 C3 C2 1.5(8) . . . . ?
C5 C1 C2 C3 -2.4(8) . . . . ?
C5 C1 C7 C8 175.8(5) . . . . ?
C5 C1 C7 C12 -5.9(7) . . . . ?
C6 N1 C3 C2 177.6(5) . . . . ?
C6 N1 C4 C5 -178.1(5) . . . . ?
C7 C1 C2 C3 177.7(5) . . . . ?
C7 C1 C5 C4 -178.2(5) . . . . ?
C7 C8 C9 C10 0.0(9) . . . . ?
C8 C7 C12 C11 -0.3(9) . . . . ?
C8 C9 C10 O1 -175.3(5) . . . . ?
C8 C9 C10 C11 -0.1(9) . . . . ?
C9 C10 C11 C12 0.1(9) . . . . ?
C10 O1 C13 C14 150.3(6) . . . . ?
C10 O1 C13 C18 -32.7(10) . . . . ?
C10 C11 C12 C7 0.1(10) . . . . ?
C12 C7 C8 C9 0.2(8) . . . . ?
C13 O1 C10 C9 -52.9(8) . . . . ?
C13 O1 C10 C11 131.9(6) . . . . ?
C13 C14 C15 C16 0.5(10) . . . . ?
C14 C13 C18 C17 0.7(11) . . . . ?
C14 C15 C16 Br1 -177.7(5) . . . . ?
C14 C15 C16 C17 1.0(10) . . . . ?
C15 C16 C17 C18 -1.8(10) . . . . ?
C16 C17 C18 C13 0.9(11) . . . . ?
C18 C13 C14 C15 -1.4(10) . . . . ?
